data_7234173
loop_
_publ_author_name
'Jiang, Hao'
'Liu, Xiao-Jing'
'Jia, Ran-Rong'
'Xu, Tian-Hui'
'Xia, Min'

_publ_section_title
;
 Side chain effects on the solid-state emission behaviours and
 mechano-fluorochromic activities of 10H-phenothiazinylbenzo[d]imidazoles
;
_journal_issue 52
_journal_name_full 'RSC Advances'
_journal_page_first 30381
_journal_paper_doi 10.1039/C9RA05255K
_journal_volume 9
_journal_year 2019
_chemical_formula_moiety 'C27 H18 N4 S'
_chemical_formula_sum 'C27 H18 N4 S'
_chemical_formula_weight 430.51
_space_group_crystal_system triclinic
_space_group_IT_number 2
_space_group_name_Hall '-P 1'
_space_group_name_H-M_alt 'P -1'
_symmetry_space_group_name_Hall '-P 1'
_symmetry_space_group_name_H-M 'P -1'
_atom_sites_solution_hydrogens geom
_atom_sites_solution_primary dual
_audit_creation_date 2019-02-28
_audit_creation_method
;
Olex2 1.2
(compiled 2018.05.29 svn.r3508 for OlexSys, GUI svn.r5506)
;
_audit_update_record
;
2019-06-03 deposited with the CCDC.    2019-09-08 downloaded from the CCDC.
;
_cell_angle_alpha 88.0560(10)
_cell_angle_beta 89.1370(10)
_cell_angle_gamma 84.0910(10)
_cell_formula_units_Z 2
_cell_length_a 7.9212(3)
_cell_length_b 9.5348(3)
_cell_length_c 14.0962(5)
_cell_measurement_reflns_used 9883
_cell_measurement_temperature 170(2)
_cell_measurement_theta_max 36.98
_cell_measurement_theta_min 2.63
_cell_volume 1058.31(6)
_computing_cell_refinement 'SAINT V8.38A (?, 2016)'
_computing_data_reduction 'SAINT V8.38A (?, 2016)'
_computing_molecular_graphics 'Olex2 (Dolomanov et al., 2009)'
_computing_publication_material 'Olex2 (Dolomanov et al., 2009)'
_computing_structure_refinement 'ShelXL (Sheldrick, 2015)'
_computing_structure_solution 'ShelXT (Sheldrick, 2015)'
_diffrn_ambient_temperature 170.01
_diffrn_measured_fraction_theta_full 0.992
_diffrn_measured_fraction_theta_max 0.987
_diffrn_measurement_device_type 'Bruker APEX-II CCD'
_diffrn_measurement_method '\f and \w scans'
_diffrn_radiation_type MoK\a
_diffrn_radiation_wavelength 0.71073
_diffrn_reflns_av_R_equivalents 0.0287
_diffrn_reflns_av_unetI/netI 0.0425
_diffrn_reflns_Laue_measured_fraction_full 0.992
_diffrn_reflns_Laue_measured_fraction_max 0.987
_diffrn_reflns_limit_h_max 13
_diffrn_reflns_limit_h_min -12
_diffrn_reflns_limit_k_max 16
_diffrn_reflns_limit_k_min -16
_diffrn_reflns_limit_l_max 16
_diffrn_reflns_limit_l_min -23
_diffrn_reflns_number 22853
_diffrn_reflns_point_group_measured_fraction_full 0.992
_diffrn_reflns_point_group_measured_fraction_max 0.987
_diffrn_reflns_theta_full 25.242
_diffrn_reflns_theta_max 37.067
_diffrn_reflns_theta_min 2.629
_diffrn_standards_number 0
_exptl_absorpt_coefficient_mu 0.176
_exptl_absorpt_correction_T_max 0.7473
_exptl_absorpt_correction_T_min 0.6806
_exptl_absorpt_correction_type multi-scan
_exptl_absorpt_process_details
;
SADABS-2016/2 (Bruker,2016/2) was used for absorption correction.
wR2(int) was 0.1380 before and 0.0639 after correction.
The Ratio of minimum to maximum transmission is 0.9107.
The \l/2 correction factor is Not present.
;
_exptl_crystal_colour yellow
_exptl_crystal_colour_primary yellow
_exptl_crystal_density_diffrn 1.351
_exptl_crystal_description block
_exptl_crystal_F_000 448
_exptl_crystal_size_max 0.49
_exptl_crystal_size_mid 0.309
_exptl_crystal_size_min 0.11
_refine_diff_density_max 0.440
_refine_diff_density_min -0.387
_refine_diff_density_rms 0.056
_refine_ls_extinction_method none
_refine_ls_goodness_of_fit_ref 1.025
_refine_ls_hydrogen_treatment constr
_refine_ls_matrix_type full
_refine_ls_number_parameters 290
_refine_ls_number_reflns 10671
_refine_ls_number_restraints 0
_refine_ls_restrained_S_all 1.025
_refine_ls_R_factor_all 0.0638
_refine_ls_R_factor_gt 0.0466
_refine_ls_shift/su_max 0.001
_refine_ls_shift/su_mean 0.000
_refine_ls_structure_factor_coef Fsqd
_refine_ls_weighting_details 'w=1/[\s^2^(Fo^2^)+(0.0639P)^2^+0.1750P] where P=(Fo^2^+2Fc^2^)/3'
_refine_ls_weighting_scheme calc
_refine_ls_wR_factor_gt 0.1206
_refine_ls_wR_factor_ref 0.1342
_reflns_Friedel_coverage 0.000
_reflns_number_gt 8253
_reflns_number_total 10671
_reflns_threshold_expression 'I > 2\s(I)'
_cod_data_source_file c9ra05255k2.cif
_cod_data_source_block 190228_xm190227_0m
_cod_database_code 7234173
_shelx_shelxl_version_number 2016/6
_shelx_space_group_comment
;
The symmetry employed for this shelxl refinement is uniquely defined
by the following loop, which should always be used as a source of
symmetry information in preference to the above space-group names.
They are only intended as comments.
;
_shelx_estimated_absorpt_t_max 0.981
_shelx_estimated_absorpt_t_min 0.919
_olex2_refinement_description
;
1. Fixed Uiso
 At 1.2 times of:
  All C(H) groups
 At 1.5 times of:
  All C(H,H,H) groups
2.a Aromatic/amide H refined with riding coordinates:
 C1(H1), C2(H2), C3(H3), C4(H4), C9(H9), C10(H10), C13(H13), C16(H16),
 C17(H17), C18(H18), C19(H19), C22(H22), C23(H23), C25(H25), C26(H26)
2.b Idealised Me refined as rotating group:
 C20(H20A,H20B,H20C)
;
_olex2_submission_special_instructions 'No special instructions were received'

loop_
_space_group_symop_operation_xyz
'x, y, z'
'-x, -y, -z'

loop_
_atom_site_label
_atom_site_type_symbol
_atom_site_fract_x
_atom_site_fract_y
_atom_site_fract_z
_atom_site_U_iso_or_equiv
_atom_site_adp_type
_atom_site_occupancy
_atom_site_site_symmetry_order
_atom_site_calc_flag
_atom_site_refinement_flags_posn
S1 S 0.74265(3) 0.01150(3) 0.74608(2) 0.02951(6) Uani 1 1 d .
N1 N 0.21932(10) 0.48457(8) 0.92556(5) 0.02422(14) Uani 1 1 d .
N2 N 0.46041(10) 0.55309(8) 0.86061(5) 0.02230(13) Uani 1 1 d .
N3 N 0.41111(11) -0.08744(9) 0.70095(6) 0.02778(15) Uani 1 1 d .
N4 N 1.16680(13) 0.54859(13) 0.58428(8) 0.0445(3) Uani 1 1 d .
C1 C 0.12549(12) 0.71230(11) 1.00438(7) 0.02834(18) Uani 1 1 d .
H1 H 0.023700 0.682671 1.031121 0.034 Uiso 1 1 calc R
C2 C 0.16937(13) 0.84733(11) 1.01582(7) 0.03068(19) Uani 1 1 d .
H2 H 0.095795 0.911967 1.050932 0.037 Uiso 1 1 calc R
C3 C 0.32020(14) 0.89111(11) 0.97675(7) 0.03042(19) Uani 1 1 d .
H3 H 0.345686 0.984840 0.986037 0.037 Uiso 1 1 calc R
C4 C 0.43341(13) 0.80147(10) 0.92487(7) 0.02736(17) Uani 1 1 d .
H4 H 0.535888 0.830916 0.898941 0.033 Uiso 1 1 calc R
C5 C 0.38764(11) 0.66584(9) 0.91317(6) 0.02218(14) Uani 1 1 d .
C6 C 0.23752(11) 0.62118(10) 0.95169(6) 0.02305(15) Uani 1 1 d .
C7 C 0.35176(11) 0.44793(9) 0.87088(6) 0.02161(14) Uani 1 1 d .
C8 C 0.37435(11) 0.31060(9) 0.82609(6) 0.02195(14) Uani 1 1 d .
C9 C 0.22834(11) 0.24806(10) 0.80468(6) 0.02448(15) Uani 1 1 d .
H9 H 0.120078 0.295881 0.818632 0.029 Uiso 1 1 calc R
C10 C 0.23837(11) 0.11760(10) 0.76348(7) 0.02562(16) Uani 1 1 d .
H10 H 0.137301 0.077251 0.749275 0.031 Uiso 1 1 calc R
C11 C 0.39632(11) 0.04482(9) 0.74263(6) 0.02276(15) Uani 1 1 d .
C12 C 0.54298(11) 0.10715(9) 0.76496(6) 0.02240(14) Uani 1 1 d .
C13 C 0.53265(11) 0.23833(9) 0.80564(6) 0.02251(14) Uani 1 1 d .
H13 H 0.633484 0.279162 0.819640 0.027 Uiso 1 1 calc R
C14 C 0.53551(13) -0.11396(10) 0.62908(7) 0.02792(17) Uani 1 1 d .
C15 C 0.69564(13) -0.06825(10) 0.63954(7) 0.02867(18) Uani 1 1 d .
C16 C 0.81920(15) -0.09083(13) 0.56919(8) 0.0367(2) Uani 1 1 d .
H16 H 0.925912 -0.055132 0.575709 0.044 Uiso 1 1 calc R
C17 C 0.78791(18) -0.16509(14) 0.48953(8) 0.0432(3) Uani 1 1 d .
H17 H 0.873882 -0.183490 0.442567 0.052 Uiso 1 1 calc R
C18 C 0.62930(19) -0.21222(13) 0.47929(8) 0.0428(3) Uani 1 1 d .
H18 H 0.607116 -0.263415 0.424973 0.051 Uiso 1 1 calc R
C19 C 0.50305(17) -0.18559(11) 0.54721(8) 0.0361(2) Uani 1 1 d .
H19 H 0.394057 -0.215975 0.538269 0.043 Uiso 1 1 calc R
C20 C 0.26057(14) -0.16200(11) 0.69910(9) 0.0360(2) Uani 1 1 d .
H20A H 0.201431 -0.154453 0.760566 0.054 Uiso 1 1 calc GR
H20B H 0.293544 -0.261603 0.686535 0.054 Uiso 1 1 calc GR
H20C H 0.185042 -0.120317 0.648947 0.054 Uiso 1 1 calc GR
C21 C 0.60538(11) 0.55670(9) 0.79998(6) 0.02114(14) Uani 1 1 d .
C22 C 0.75568(12) 0.59332(10) 0.83728(6) 0.02527(16) Uani 1 1 d .
H22 H 0.760694 0.617398 0.901954 0.030 Uiso 1 1 calc R
C23 C 0.89818(12) 0.59429(11) 0.77903(7) 0.02676(17) Uani 1 1 d .
H23 H 1.001035 0.621008 0.803278 0.032 Uiso 1 1 calc R
C24 C 0.89010(11) 0.55590(10) 0.68462(6) 0.02448(15) Uani 1 1 d .
C25 C 0.73867(12) 0.52090(10) 0.64712(6) 0.02437(16) Uani 1 1 d .
H25 H 0.733819 0.495750 0.582657 0.029 Uiso 1 1 calc R
C26 C 0.59503(11) 0.52316(9) 0.70491(6) 0.02285(15) Uani 1 1 d .
H26 H 0.490291 0.501977 0.679808 0.027 Uiso 1 1 calc R
C27 C 1.04175(13) 0.55146(12) 0.62715(7) 0.0315(2) Uani 1 1 d .

loop_
_atom_site_aniso_label
_atom_site_aniso_U_11
_atom_site_aniso_U_22
_atom_site_aniso_U_33
_atom_site_aniso_U_23
_atom_site_aniso_U_13
_atom_site_aniso_U_12
S1 0.02393(10) 0.02934(12) 0.03450(12) -0.00551(9) -0.00361(8) 0.00287(8)
N1 0.0240(3) 0.0260(3) 0.0232(3) -0.0037(3) 0.0045(2) -0.0044(3)
N2 0.0245(3) 0.0220(3) 0.0210(3) -0.0036(2) 0.0055(2) -0.0052(2)
N3 0.0297(4) 0.0217(3) 0.0326(4) -0.0049(3) -0.0019(3) -0.0042(3)
N4 0.0342(5) 0.0581(7) 0.0443(5) -0.0232(5) 0.0156(4) -0.0155(4)
C1 0.0258(4) 0.0333(5) 0.0256(4) -0.0069(3) 0.0034(3) 0.0001(3)
C2 0.0337(5) 0.0299(4) 0.0274(4) -0.0082(3) 0.0000(3) 0.0042(3)
C3 0.0401(5) 0.0235(4) 0.0278(4) -0.0059(3) -0.0010(3) -0.0017(3)
C4 0.0339(4) 0.0242(4) 0.0247(4) -0.0035(3) 0.0030(3) -0.0066(3)
C5 0.0257(4) 0.0224(3) 0.0186(3) -0.0025(3) 0.0022(3) -0.0029(3)
C6 0.0242(3) 0.0250(4) 0.0199(3) -0.0027(3) 0.0023(3) -0.0023(3)
C7 0.0226(3) 0.0221(3) 0.0204(3) -0.0013(3) 0.0024(2) -0.0040(3)
C8 0.0235(3) 0.0211(3) 0.0215(3) -0.0018(3) 0.0015(3) -0.0034(3)
C9 0.0219(3) 0.0256(4) 0.0265(4) -0.0034(3) 0.0030(3) -0.0042(3)
C10 0.0230(4) 0.0257(4) 0.0291(4) -0.0038(3) 0.0006(3) -0.0060(3)
C11 0.0248(4) 0.0199(3) 0.0239(3) -0.0008(3) -0.0013(3) -0.0035(3)
C12 0.0224(3) 0.0207(3) 0.0241(3) -0.0009(3) -0.0010(3) -0.0017(3)
C13 0.0221(3) 0.0209(3) 0.0248(4) -0.0006(3) -0.0010(3) -0.0036(3)
C14 0.0346(4) 0.0215(4) 0.0267(4) -0.0019(3) -0.0035(3) 0.0028(3)
C15 0.0309(4) 0.0253(4) 0.0282(4) -0.0007(3) -0.0007(3) 0.0050(3)
C16 0.0369(5) 0.0368(5) 0.0335(5) 0.0016(4) 0.0038(4) 0.0085(4)
C17 0.0545(7) 0.0414(6) 0.0296(5) 0.0003(4) 0.0052(5) 0.0139(5)
C18 0.0665(8) 0.0323(5) 0.0266(4) -0.0044(4) -0.0040(5) 0.0107(5)
C19 0.0500(6) 0.0269(4) 0.0304(5) -0.0049(4) -0.0088(4) 0.0037(4)
C20 0.0340(5) 0.0267(4) 0.0490(6) -0.0064(4) -0.0087(4) -0.0083(4)
C21 0.0231(3) 0.0209(3) 0.0196(3) -0.0007(3) 0.0039(2) -0.0032(3)
C22 0.0266(4) 0.0301(4) 0.0199(3) -0.0022(3) 0.0012(3) -0.0061(3)
C23 0.0233(4) 0.0327(4) 0.0249(4) -0.0025(3) 0.0011(3) -0.0057(3)
C24 0.0243(4) 0.0245(4) 0.0247(4) -0.0026(3) 0.0061(3) -0.0035(3)
C25 0.0269(4) 0.0260(4) 0.0206(3) -0.0036(3) 0.0037(3) -0.0042(3)
C26 0.0239(3) 0.0248(4) 0.0202(3) -0.0022(3) 0.0021(3) -0.0044(3)
C27 0.0276(4) 0.0362(5) 0.0323(4) -0.0110(4) 0.0080(3) -0.0088(4)

loop_
_atom_type_symbol
_atom_type_description
_atom_type_scat_dispersion_real
_atom_type_scat_dispersion_imag
_atom_type_scat_source
C C 0.0033 0.0016 'International Tables Vol C Tables 4.2.6.8 and 6.1.1.4'
H H 0.0000 0.0000 'International Tables Vol C Tables 4.2.6.8 and 6.1.1.4'
N N 0.0061 0.0033 'International Tables Vol C Tables 4.2.6.8 and 6.1.1.4'
S S 0.1246 0.1234 'International Tables Vol C Tables 4.2.6.8 and 6.1.1.4'

loop_
_geom_angle_atom_site_label_1
_geom_angle_atom_site_label_2
_geom_angle_atom_site_label_3
_geom_angle
C12 S1 C15 98.01(4)
C7 N1 C6 105.44(7)
C5 N2 C21 125.10(7)
C7 N2 C5 106.19(7)
C7 N2 C21 128.26(7)
C11 N3 C14 118.19(8)
C11 N3 C20 117.65(8)
C14 N3 C20 118.15(8)
C2 C1 H1 121.4
C2 C1 C6 117.12(9)
C6 C1 H1 121.4
C1 C2 H2 119.2
C1 C2 C3 121.52(8)
C3 C2 H2 119.2
C2 C3 H3 119.0
C4 C3 C2 122.03(9)
C4 C3 H3 119.0
C3 C4 H4 122.0
C3 C4 C5 116.07(9)
C5 C4 H4 122.0
N2 C5 C6 105.27(7)
C4 C5 N2 132.20(8)
C4 C5 C6 122.37(8)
N1 C6 C1 128.59(9)
N1 C6 C5 110.44(7)
C1 C6 C5 120.89(9)
N1 C7 N2 112.64(7)
N1 C7 C8 121.66(8)
N2 C7 C8 125.70(7)
C9 C8 C7 117.52(7)
C9 C8 C13 118.62(8)
C13 C8 C7 123.85(8)
C8 C9 H9 119.4
C10 C9 C8 121.23(8)
C10 C9 H9 119.4
C9 C10 H10 119.8
C9 C10 C11 120.46(8)
C11 C10 H10 119.8
N3 C11 C12 119.77(8)
C10 C11 N3 121.95(8)
C10 C11 C12 118.27(8)
C11 C12 S1 118.67(6)
C13 C12 S1 120.07(7)
C13 C12 C11 121.18(8)
C8 C13 H13 119.9
C12 C13 C8 120.23(8)
C12 C13 H13 119.9
C15 C14 N3 119.42(8)
C15 C14 C19 118.69(10)
C19 C14 N3 121.89(10)
C14 C15 S1 119.05(7)
C16 C15 S1 120.33(9)
C16 C15 C14 120.55(10)
C15 C16 H16 119.8
C17 C16 C15 120.48(12)
C17 C16 H16 119.8
C16 C17 H17 120.4
C16 C17 C18 119.13(11)
C18 C17 H17 120.4
C17 C18 H18 119.6
C19 C18 C17 120.86(11)
C19 C18 H18 119.6
C14 C19 H19 119.9
C18 C19 C14 120.21(12)
C18 C19 H19 119.9
N3 C20 H20A 109.5
N3 C20 H20B 109.5
N3 C20 H20C 109.5
H20A C20 H20B 109.5
H20A C20 H20C 109.5
H20B C20 H20C 109.5
C22 C21 N2 119.00(7)
C22 C21 C26 121.15(8)
C26 C21 N2 119.85(8)
C21 C22 H22 120.4
C23 C22 C21 119.25(8)
C23 C22 H22 120.4
C22 C23 H23 120.1
C22 C23 C24 119.81(9)
C24 C23 H23 120.1
C23 C24 C27 118.61(9)
C25 C24 C23 120.78(8)
C25 C24 C27 120.61(8)
C24 C25 H25 120.3
C26 C25 C24 119.34(8)
C26 C25 H25 120.3
C21 C26 H26 120.2
C25 C26 C21 119.60(8)
C25 C26 H26 120.2
N4 C27 C24 177.30(12)

loop_
_geom_bond_atom_site_label_1
_geom_bond_atom_site_label_2
_geom_bond_distance
S1 C12 1.7639(9)
S1 C15 1.7676(10)
N1 C6 1.3877(12)
N1 C7 1.3173(11)
N2 C5 1.3965(11)
N2 C7 1.3896(11)
N2 C21 1.4237(11)
N3 C11 1.4025(11)
N3 C14 1.4133(13)
N3 C20 1.4508(14)
N4 C27 1.1509(13)
C1 H1 0.9500
C1 C2 1.3829(15)
C1 C6 1.3997(12)
C2 H2 0.9500
C2 C3 1.4044(16)
C3 H3 0.9500
C3 C4 1.3908(13)
C4 H4 0.9500
C4 C5 1.3942(13)
C5 C6 1.3997(12)
C7 C8 1.4662(12)
C8 C9 1.3961(12)
C8 C13 1.3982(12)
C9 H9 0.9500
C9 C10 1.3850(13)
C10 H10 0.9500
C10 C11 1.3990(12)
C11 C12 1.4027(12)
C12 C13 1.3878(12)
C13 H13 0.9500
C14 C15 1.3945(15)
C14 C19 1.4010(14)
C15 C16 1.3891(15)
C16 H16 0.9500
C16 C17 1.3864(18)
C17 H17 0.9500
C17 C18 1.388(2)
C18 H18 0.9500
C18 C19 1.3844(18)
C19 H19 0.9500
C20 H20A 0.9800
C20 H20B 0.9800
C20 H20C 0.9800
C21 C22 1.3902(13)
C21 C26 1.3939(12)
C22 H22 0.9500
C22 C23 1.3864(13)
C23 H23 0.9500
C23 C24 1.3962(13)
C24 C25 1.3940(13)
C24 C27 1.4366(13)
C25 H25 0.9500
C25 C26 1.3881(12)
C26 H26 0.9500
